data_1516633
loop_
_publ_author_name
'Choudhary, Amit'
'Newberry, Robert W.'
'Raines, Ronald T.'

_publ_section_title
;
 n\\rightarrow \p* Interactions Engender Chirality in Carbonyl Groups.
;
_journal_issue 13
_journal_name_full 'Organic letters'
_journal_page_first 3421
_journal_page_last 3423
_journal_paper_doi 10.1021/ol5012967
_journal_volume 16
_journal_year 2014
_chemical_absolute_configuration ad
_chemical_formula_sum 'C9 H15 N O3 S'
_chemical_formula_weight 217.28
_space_group_crystal_system monoclinic
_space_group_IT_number 5
_space_group_name_Hall 'C 2y'
_space_group_name_H-M_alt 'C 1 2 1'
_symmetry_space_group_name_Hall 'C 2y'
_symmetry_space_group_name_H-M 'C 1 2 1'
_atom_sites_solution_hydrogens geom
_audit_creation_method
;
manual editing of the CIF file 
created by SHELXTL Ver. 6.10
;
_cell_angle_alpha 90
_cell_angle_beta 96.568(6)
_cell_angle_gamma 90
_cell_formula_units_Z 4
_cell_length_a 14.493(6)
_cell_length_b 6.393(3)
_cell_length_c 11.849(5)
_cell_measurement_reflns_used 3774
_cell_measurement_temperature 273(2)
_cell_measurement_theta_max 28.1151
_cell_measurement_theta_min 2.8294
_cell_volume 1090.6(8)
_computing_cell_refinement 'SAINT Ver. 6.22  (Bruker-AXS, 2003)'
_computing_data_collection 'SMART Ver. 5.622 (Bruker-AXS, 2003)'
_computing_data_reduction 'SAINT Ver. 6.22'
_computing_molecular_graphics 'SHELXTL Ver. 6.10'
_computing_publication_material 'SHELXTL Ver. 6.10'
_computing_structure_refinement 'SHELXL-2013 (Sheldrick, 2013)'
_computing_structure_solution 'SHELXTL Ver. 6.10 (Bruker-AXS, 2003)'
_diffrn_ambient_temperature 273(2)
_diffrn_measured_fraction_theta_full 0.999
_diffrn_measured_fraction_theta_max 0.993
_diffrn_measurement_device_type 'Bruker CCD-1000 area detector'
_diffrn_measurement_method '0.30\% \w scans'
_diffrn_radiation_type MoK\a
_diffrn_radiation_wavelength 0.71073
_diffrn_reflns_av_R_equivalents 0.0502
_diffrn_reflns_av_unetI/netI 0.0552
_diffrn_reflns_Laue_measured_fraction_full 0.999
_diffrn_reflns_Laue_measured_fraction_max 0.993
_diffrn_reflns_limit_h_max 19
_diffrn_reflns_limit_h_min -19
_diffrn_reflns_limit_k_max 8
_diffrn_reflns_limit_k_min -8
_diffrn_reflns_limit_l_max 14
_diffrn_reflns_limit_l_min -15
_diffrn_reflns_number 6025
_diffrn_reflns_point_group_measured_fraction_full 0.999
_diffrn_reflns_point_group_measured_fraction_max 0.995
_diffrn_reflns_theta_full 25.242
_diffrn_reflns_theta_max 28.179
_diffrn_reflns_theta_min 2.829
_diffrn_source 'fine-focus sealed tube'
_exptl_absorpt_coefficient_mu 0.279
_exptl_absorpt_correction_T_max 0.8964
_exptl_absorpt_correction_T_min 0.8729
_exptl_absorpt_correction_type multi-scan
_exptl_absorpt_process_details
;
SADABS  (Bruker-AXS, 2003)
;
_exptl_crystal_colour colorless
_exptl_crystal_density_diffrn 1.323
_exptl_crystal_description needle
_exptl_crystal_F_000 464
_exptl_crystal_size_max 0.500
_exptl_crystal_size_mid 0.450
_exptl_crystal_size_min 0.400
_refine_diff_density_max 0.787
_refine_diff_density_min -0.402
_refine_diff_density_rms 0.088
_refine_ls_abs_structure_details
;
 Refined as an inversion twin.
;
_refine_ls_abs_structure_Flack 0.00(13)
_refine_ls_extinction_method none
_refine_ls_goodness_of_fit_ref 1.043
_refine_ls_hydrogen_treatment constr
_refine_ls_matrix_type full
_refine_ls_number_parameters 131
_refine_ls_number_reflns 2611
_refine_ls_number_restraints 1
_refine_ls_restrained_S_all 1.043
_refine_ls_R_factor_all 0.0539
_refine_ls_R_factor_gt 0.0485
_refine_ls_shift/su_max 0.001
_refine_ls_shift/su_mean 0.000
_refine_ls_structure_factor_coef Fsqd
_refine_ls_weighting_details 'w=1/[\s^2^(Fo^2^)+(0.0843P)^2^] where P=(Fo^2^+2Fc^2^)/3'
_refine_ls_weighting_scheme calc
_refine_ls_wR_factor_gt 0.1201
_refine_ls_wR_factor_ref 0.1246
_reflns_Friedel_coverage 0.841
_reflns_Friedel_fraction_full 1.000
_reflns_Friedel_fraction_max 0.997
_reflns_number_gt 2361
_reflns_number_total 2611
_reflns_threshold_expression 'I > 2\s(I)'
_cod_data_source_file ol5012967_si_008.cif
_cod_data_source_block global
_cod_depositor_comments 'Adding full bibliography for 1516628--1516633.cif.'
_cod_database_code 1516633
_shelx_space_group_comment
;
The symmetry employed for this shelxl refinement is uniquely defined
by the following loop, which should always be used as a source of
symmetry information in preference to the above space-group names.
They are only intended as comments.
;
_shelx_estimated_absorpt_t_min 0.873
_shelx_estimated_absorpt_t_max 0.896
_shelxl_version_number 2013-4

loop_
_space_group_symop_operation_xyz
'x, y, z'
'-x, y, -z'
'x+1/2, y+1/2, z'
'-x+1/2, y+1/2, -z'

loop_
_atom_site_label
_atom_site_type_symbol
_atom_site_fract_x
_atom_site_fract_y
_atom_site_fract_z
_atom_site_U_iso_or_equiv
_atom_site_adp_type
_atom_site_occupancy
_atom_site_site_symmetry_order
_atom_site_calc_flag
_atom_site_refinement_flags_posn
_atom_site_refinement_flags_adp
S1 S 0.79390(5) 0.56922(12) 0.89355(6) 0.0225(2) Uani 1 1 d . .
O3 O 0.50722(15) 0.2871(4) 0.66658(19) 0.0234(5) Uani 1 1 d . .
O2 O 0.62014(17) -0.1936(4) 0.6529(2) 0.0263(6) Uani 1 1 d . .
C6 C 0.65089(18) 0.0443(5) 0.8022(2) 0.0172(6) Uani 1 1 d . .
H6 H 0.6851 -0.0515 0.8564 0.021 Uiso 1 1 calc R U
C2 C 0.7678(2) 0.3217(5) 0.8563(3) 0.0177(6) Uani 1 1 d . .
N1 N 0.68135(16) 0.2587(4) 0.8286(2) 0.0177(5) Uani 1 1 d . .
C5 C 0.54825(19) 0.0472(5) 0.8235(3) 0.0195(6) Uani 1 1 d . .
H5A H 0.5127 -0.0580 0.7783 0.023 Uiso 1 1 calc R U
H5B H 0.5416 0.0248 0.9031 0.023 Uiso 1 1 calc R U
O1 O 0.71769(14) 0.0688(6) 0.62431(18) 0.0273(5) Uani 1 1 d . .
C1 C 0.8443(2) 0.1629(6) 0.8537(3) 0.0235(7) Uani 1 1 d . .
H1A H 0.8265 0.0346 0.8873 0.035 Uiso 1 1 calc R U
H1B H 0.9001 0.2152 0.8958 0.035 Uiso 1 1 calc R U
H1C H 0.8552 0.1378 0.7764 0.035 Uiso 1 1 calc R U
C4 C 0.5182(2) 0.2674(5) 0.7860(3) 0.0211(6) Uani 1 1 d . .
H4 H 0.4619 0.3101 0.8185 0.025 Uiso 1 1 calc R U
C3 C 0.6010(2) 0.4004(5) 0.8311(3) 0.0205(6) Uani 1 1 d . .
H3A H 0.6066 0.5216 0.7831 0.025 Uiso 1 1 calc R U
H3B H 0.5955 0.4474 0.9079 0.025 Uiso 1 1 calc R U
C9 C 0.4213(2) 0.2067(7) 0.6153(3) 0.0318(8) Uani 1 1 d . .
H9A H 0.4167 0.0613 0.6341 0.048 Uiso 1 1 calc R U
H9B H 0.4179 0.2220 0.5344 0.048 Uiso 1 1 calc R U
H9C H 0.3712 0.2824 0.6428 0.048 Uiso 1 1 calc R U
C8 C 0.6425(3) -0.2991(6) 0.5513(3) 0.0344(9) Uani 1 1 d . .
H8A H 0.6071 -0.2386 0.4859 0.052 Uiso 1 1 calc R U
H8B H 0.6276 -0.4450 0.5558 0.052 Uiso 1 1 calc R U
H8C H 0.7075 -0.2837 0.5448 0.052 Uiso 1 1 calc R U
C7 C 0.6669(2) -0.0185(5) 0.6824(3) 0.0198(6) Uani 1 1 d . .

loop_
_atom_site_aniso_label
_atom_site_aniso_U_11
_atom_site_aniso_U_22
_atom_site_aniso_U_33
_atom_site_aniso_U_23
_atom_site_aniso_U_13
_atom_site_aniso_U_12
S1 0.0179(4) 0.0141(4) 0.0356(4) -0.0014(3) 0.0039(3) -0.0019(3)
O3 0.0154(10) 0.0227(12) 0.0320(12) 0.0028(10) 0.0019(9) -0.0005(9)
O2 0.0282(13) 0.0165(12) 0.0354(13) -0.0054(10) 0.0091(10) -0.0041(9)
C6 0.0125(12) 0.0126(15) 0.0269(14) 0.0029(11) 0.0039(10) -0.0012(11)
C2 0.0152(13) 0.0131(15) 0.0254(15) 0.0019(11) 0.0050(11) 0.0009(11)
N1 0.0125(12) 0.0114(13) 0.0298(14) 0.0010(10) 0.0056(10) 0.0025(9)
C5 0.0136(12) 0.0172(16) 0.0289(14) 0.0011(13) 0.0071(11) 0.0000(12)
O1 0.0254(11) 0.0262(12) 0.0326(11) -0.0015(12) 0.0130(9) -0.0046(13)
C1 0.0155(15) 0.0153(15) 0.0409(18) 0.0005(13) 0.0083(13) 0.0010(12)
C4 0.0113(13) 0.0195(16) 0.0330(16) -0.0030(13) 0.0053(12) 0.0023(11)
C3 0.0153(15) 0.0142(15) 0.0324(17) -0.0034(12) 0.0048(12) 0.0046(11)
C9 0.0191(16) 0.033(2) 0.042(2) -0.0018(16) -0.0024(14) -0.0029(14)
C8 0.044(2) 0.0225(19) 0.0373(19) -0.0102(14) 0.0091(16) -0.0032(16)
C7 0.0151(14) 0.0126(14) 0.0321(17) -0.0013(12) 0.0051(12) 0.0028(11)

loop_
_atom_type_symbol
_atom_type_description
_atom_type_scat_dispersion_real
_atom_type_scat_dispersion_imag
_atom_type_scat_source
C C 0.0033 0.0016 'International Tables Vol C Tables 4.2.6.8 and 6.1.1.4'
H H 0.0000 0.0000 'International Tables Vol C Tables 4.2.6.8 and 6.1.1.4'
N N 0.0061 0.0033 'International Tables Vol C Tables 4.2.6.8 and 6.1.1.4'
O O 0.0106 0.0060 'International Tables Vol C Tables 4.2.6.8 and 6.1.1.4'
S S 0.1246 0.1234 'International Tables Vol C Tables 4.2.6.8 and 6.1.1.4'

loop_
_geom_angle_atom_site_label_1
_geom_angle_atom_site_label_2
_geom_angle_atom_site_label_3
_geom_angle
C4 O3 C9 113.0(2)
C7 O2 C8 116.9(3)
N1 C6 C7 111.9(2)
N1 C6 C5 103.1(2)
C7 C6 C5 114.3(2)
N1 C2 C1 118.0(3)
N1 C2 S1 122.2(2)
C1 C2 S1 119.8(2)
C2 N1 C6 126.4(2)
C2 N1 C3 122.4(3)
C6 N1 C3 111.1(2)
C4 C5 C6 102.3(2)
O3 C4 C3 107.3(3)
O3 C4 C5 111.7(3)
C3 C4 C5 103.1(2)
N1 C3 C4 104.0(2)
O1 C7 O2 124.5(3)
O1 C7 C6 125.6(3)
O2 C7 C6 109.8(3)

loop_
_geom_bond_atom_site_label_1
_geom_bond_atom_site_label_2
_geom_bond_distance
S1 C2 1.675(3)
O3 C4 1.411(4)
O3 C9 1.418(4)
O2 C7 1.334(4)
O2 C8 1.449(4)
C6 N1 1.463(4)
C6 C7 1.518(4)
C6 C5 1.537(4)
C2 N1 1.321(4)
C2 C1 1.507(4)
N1 C3 1.479(4)
C5 C4 1.525(5)
O1 C7 1.201(4)
C4 C3 1.517(4)

loop_
_geom_hbond_atom_site_label_D
_geom_hbond_atom_site_label_H
_geom_hbond_atom_site_label_A
_geom_hbond_distance_DH
_geom_hbond_distance_HA
_geom_hbond_distance_DA
_geom_hbond_angle_DHA
_geom_hbond_site_symmetry_A
C3 H3A O2 0.97 2.41 3.377(4) 176.1 1_565
C1 H1C O1 0.96 2.57 3.159(4) 120.0 .
C1 H1A S1 0.96 3.01 3.904(4) 154.7 1_545
C6 H6 S1 0.98 2.90 3.765(3) 148.0 1_545

loop_
_geom_torsion_atom_site_label_1
_geom_torsion_atom_site_label_2
_geom_torsion_atom_site_label_3
_geom_torsion_atom_site_label_4
_geom_torsion
C1 C2 N1 C6 4.2(4)
S1 C2 N1 C6 -175.7(2)
C1 C2 N1 C3 178.5(3)
S1 C2 N1 C3 -1.5(4)
C7 C6 N1 C2 -78.3(4)
C5 C6 N1 C2 158.4(3)
C7 C6 N1 C3 106.9(3)
C5 C6 N1 C3 -16.4(3)
N1 C6 C5 C4 34.7(3)
C7 C6 C5 C4 -87.0(3)
C9 O3 C4 C3 -167.5(3)
C9 O3 C4 C5 80.1(3)
C6 C5 C4 O3 74.5(3)
C6 C5 C4 C3 -40.4(3)
C2 N1 C3 C4 176.2(3)
C6 N1 C3 C4 -8.7(3)
O3 C4 C3 N1 -87.6(3)
C5 C4 C3 N1 30.5(3)
C8 O2 C7 O1 8.9(5)
C8 O2 C7 C6 -167.6(3)
N1 C6 C7 O1 17.5(4)
C5 C6 C7 O1 134.2(4)
N1 C6 C7 O2 -166.1(2)
C5 C6 C7 O2 -49.4(4)
